data_7116637
loop_
_publ_author_name
'Nem Singh'
'Jae-Ho Jo'
'Young Ho Song'
'Hyunuk Kim'
'Dongwook Kim'
'Myoung Soo Lah'
'Ki-Whan Chi'

_publ_section_title
;
 Coordination-driven self-assembly of an iridium-cornered prismatic cage
 and encapsulation of three heteroguests in its large cavity
;
_journal_name_full Chem.Commun.
_journal_page_first 4492
_journal_paper_doi 10.1039/C4cc09494H
_journal_volume 51
_journal_year 2015
_chemical_formula_moiety 'C44 H46 Cl2 Ir2 N4, 2(C H2 Cl2)'
_chemical_formula_sum 'C46 H50 Cl6 Ir2 N4'
_chemical_formula_weight 1256.00
_chemical_name_systematic
; 
 ? 
;
_space_group_IT_number 2
_symmetry_cell_setting triclinic
_symmetry_space_group_name_Hall '-P 1'
_symmetry_space_group_name_H-M 'P -1'
_atom_sites_solution_hydrogens geom
_atom_sites_solution_primary direct
_atom_sites_solution_secondary difmap
_audit_creation_method SHELXL-97
_audit_update_record
;
2014-11-26 deposited with the CCDC.
2015-02-06 downloaded from the CCDC.
;
_cell_angle_alpha 100.26(3)
_cell_angle_beta 102.15(3)
_cell_angle_gamma 103.55(3)
_cell_formula_units_Z 1
_cell_length_a 7.9910(16)
_cell_length_b 9.776(2)
_cell_length_c 15.449(3)
_cell_measurement_reflns_used 21535
_cell_measurement_temperature 100(2)
_cell_measurement_theta_max 26.00
_cell_measurement_theta_min 2.27
_cell_volume 1113.7(5)
_computing_cell_refinement HKL3000
_computing_data_collection 'PAL ADSC Quantum-210 ADX Program'
_computing_data_reduction HKL3000
_computing_molecular_graphics 'Diamond 3'
_computing_publication_material WinGX
_computing_structure_refinement SHELXTL-XL
_computing_structure_solution SHELXTL-XS
_diffrn_ambient_temperature 100(2)
_diffrn_measured_fraction_theta_full 0.99
_diffrn_measured_fraction_theta_max 0.98
_diffrn_measurement_device_type 'ADSC Q210 CCD area detector'
_diffrn_measurement_method 'omega scan'
_diffrn_radiation_monochromator 'Si(111) double crystal monochromator'
_diffrn_radiation_source 'PLSII 2D bending magnet'
_diffrn_radiation_type synchrotron
_diffrn_radiation_wavelength 0.70000
_diffrn_reflns_av_R_equivalents 0.0179
_diffrn_reflns_av_sigmaI/netI 0.0241
_diffrn_reflns_limit_h_max 10
_diffrn_reflns_limit_h_min -10
_diffrn_reflns_limit_k_max 12
_diffrn_reflns_limit_k_min -12
_diffrn_reflns_limit_l_max 19
_diffrn_reflns_limit_l_min -19
_diffrn_reflns_number 7504
_diffrn_reflns_theta_full 26.00
_diffrn_reflns_theta_max 26.00
_diffrn_reflns_theta_min 2.27
_exptl_absorpt_coefficient_mu 6.367
_exptl_absorpt_correction_T_max 0.5685
_exptl_absorpt_correction_T_min 0.4485
_exptl_absorpt_correction_type multi-scan
_exptl_absorpt_process_details 'HKL3000 Scalepack'
_exptl_crystal_colour brown
_exptl_crystal_density_diffrn 1.873
_exptl_crystal_density_method 'not measured'
_exptl_crystal_description block
_exptl_crystal_F_000 610
_exptl_crystal_size_max 0.15
_exptl_crystal_size_mid 0.13
_exptl_crystal_size_min 0.10
_refine_diff_density_max 1.213
_refine_diff_density_min -2.413
_refine_diff_density_rms 0.259
_refine_ls_extinction_method none
_refine_ls_goodness_of_fit_ref 1.093
_refine_ls_hydrogen_treatment constr
_refine_ls_matrix_type full
_refine_ls_number_parameters 267
_refine_ls_number_reflns 3838
_refine_ls_number_restraints 179
_refine_ls_restrained_S_all 1.097
_refine_ls_R_factor_all 0.0329
_refine_ls_R_factor_gt 0.0317
_refine_ls_shift/su_max 0.001
_refine_ls_shift/su_mean 0.000
_refine_ls_structure_factor_coef Fsqd
_refine_ls_weighting_details 'calc w=1/[\s^2^(Fo^2^)+(0.0654P)^2^+2.9039P] where P=(Fo^2^+2Fc^2^)/3'
_refine_ls_weighting_scheme calc
_refine_ls_wR_factor_gt 0.0875
_refine_ls_wR_factor_ref 0.0933
_reflns_number_gt 3820
_reflns_number_total 3838
_reflns_threshold_expression >2sigma(I)
_cod_data_source_file c4cc09494h2.cif
_cod_data_source_block 1
_cod_original_cell_volume 1113.7(4)
_cod_original_sg_symbol_H-M P-1
_cod_database_code 7116637

loop_
_symmetry_equiv_pos_as_xyz
'x, y, z'
'-x, -y, -z'

loop_
_atom_site_label
_atom_site_type_symbol
_atom_site_fract_x
_atom_site_fract_y
_atom_site_fract_z
_atom_site_U_iso_or_equiv
_atom_site_adp_type
_atom_site_occupancy
_atom_site_symmetry_multiplicity
_atom_site_calc_flag
_atom_site_refinement_flags
Ir1 Ir -0.027114(18) 0.535941(15) 0.287166(10) 0.01665(11) Uani 1 1 d U
Cl1 Cl -0.24992(15) 0.47696(12) 0.36862(9) 0.0250(2) Uani 1 1 d U
N1 N -0.2101(5) 0.4018(4) 0.1698(3) 0.0195(7) Uani 1 1 d U
N2 N 0.0442(5) 0.3488(4) 0.3003(3) 0.0192(7) Uani 1 1 d U
C1 C -0.3532(6) 0.4338(5) 0.1245(4) 0.0227(10) Uani 1 1 d .
H1 H -0.4043 0.5046 0.1498 0.027 Uiso 1 1 calc R
C2 C -0.4174(6) 0.3483(6) 0.0344(4) 0.0249(10) Uani 1 1 d .
H2 H -0.5178 0.3496 -0.0107 0.030 Uiso 1 1 calc R
C3 C -0.3040(7) 0.2615(6) 0.0248(4) 0.0224(10) Uani 1 1 d .
H3 H -0.3101 0.1938 -0.0289 0.027 Uiso 1 1 calc R
C4 C -0.1775(6) 0.2930(5) 0.1104(4) 0.0195(9) Uani 1 1 d .
C5 C 0.1355(7) 0.3261(5) 0.3771(3) 0.0232(9) Uani 1 1 d U
H5 H 0.1546 0.3841 0.4365 0.028 Uiso 1 1 calc R
C6 C 0.1991(7) 0.2047(6) 0.3578(4) 0.0267(10) Uani 1 1 d U
H6 H 0.2667 0.1669 0.4010 0.032 Uiso 1 1 calc R
C7 C 0.1453(7) 0.1509(5) 0.2649(4) 0.0242(9) Uani 1 1 d U
H7 H 0.1690 0.0692 0.2318 0.029 Uiso 1 1 calc R
C8 C 0.0474(6) 0.2406(5) 0.2278(3) 0.0185(9) Uani 1 1 d U
C9 C -0.0523(6) 0.2180(5) 0.1376(3) 0.0194(9) Uani 1 1 d U
C10 C -0.0276(6) 0.1047(5) 0.0674(3) 0.0178(8) Uani 1 1 d U
C11 C 0.1418(6) 0.1186(5) 0.0511(3) 0.0203(9) Uani 1 1 d U
H11 H 0.2393 0.1992 0.0860 0.024 Uiso 1 1 calc R
C12 C 0.1677(6) 0.0155(5) -0.0157(3) 0.0191(8) Uani 1 1 d U
H12 H 0.2827 0.0272 -0.0261 0.023 Uiso 1 1 calc R
C13 C 0.2070(6) 0.6553(5) 0.2591(4) 0.0219(8) Uani 1 1 d U
C14 C 0.2333(6) 0.6881(5) 0.3575(4) 0.0229(8) Uani 1 1 d U
C15 C 0.0982(7) 0.7512(5) 0.3774(4) 0.0255(8) Uani 1 1 d U
C16 C -0.0109(7) 0.7611(5) 0.2925(4) 0.0264(9) Uani 1 1 d U
C17 C 0.0605(7) 0.7069(6) 0.2208(4) 0.0251(8) Uani 1 1 d U
C18 C -0.1615(8) 0.8290(7) 0.2858(6) 0.0459(17) Uani 1 1 d .
H18A H -0.1133 0.9348 0.3021 0.069 Uiso 1 1 calc R
H18B H -0.2316 0.7994 0.3277 0.069 Uiso 1 1 calc R
H18C H -0.2381 0.7973 0.2233 0.069 Uiso 1 1 calc R
C19 C -0.0055(8) 0.7010(8) 0.1230(4) 0.0405(15) Uani 1 1 d .
H19A H -0.1342 0.6892 0.1080 0.061 Uiso 1 1 calc R
H19B H 0.0185 0.6188 0.0862 0.061 Uiso 1 1 calc R
H19C H 0.0557 0.7912 0.1098 0.061 Uiso 1 1 calc R
C20 C 0.3271(7) 0.5960(6) 0.2097(4) 0.0318(12) Uani 1 1 d .
H20A H 0.2573 0.5380 0.1487 0.048 Uiso 1 1 calc R
H20B H 0.3814 0.5349 0.2439 0.048 Uiso 1 1 calc R
H20C H 0.4211 0.6763 0.2043 0.048 Uiso 1 1 calc R
C21 C 0.3818(8) 0.6659(7) 0.4253(4) 0.0354(14) Uani 1 1 d .
H21A H 0.4855 0.7514 0.4419 0.053 Uiso 1 1 calc R
H21B H 0.4143 0.5804 0.3985 0.053 Uiso 1 1 calc R
H21C H 0.3431 0.6512 0.4799 0.053 Uiso 1 1 calc R
C22 C 0.0725(9) 0.8022(7) 0.4691(5) 0.0413(15) Uani 1 1 d .
H22A H 0.1131 0.7431 0.5095 0.062 Uiso 1 1 calc R
H22B H -0.0542 0.7931 0.4636 0.062 Uiso 1 1 calc R
H22C H 0.1419 0.9039 0.4944 0.062 Uiso 1 1 calc R
Cl1C Cl 0.5239(2) 0.02613(19) 0.17555(11) 0.0435(4) Uani 1 1 d .
Cl2C Cl 0.5133(2) -0.00192(16) 0.35822(11) 0.0384(3) Uani 1 1 d .
C1C C 0.6022(8) 0.1121(6) 0.2925(4) 0.0362(13) Uani 1 1 d .
H1C1 H 0.5674 0.2030 0.3037 0.043 Uiso 1 1 calc R
H1C2 H 0.7341 0.1371 0.3111 0.043 Uiso 1 1 calc R

loop_
_atom_site_aniso_label
_atom_site_aniso_U_11
_atom_site_aniso_U_22
_atom_site_aniso_U_33
_atom_site_aniso_U_23
_atom_site_aniso_U_13
_atom_site_aniso_U_12
Ir1 0.01946(14) 0.01751(14) 0.01173(15) -0.00487(8) 0.01091(8) 0.00308(8)
Cl1 0.0287(6) 0.0234(5) 0.0213(6) -0.0047(4) 0.0189(4) 0.0011(4)
N1 0.0202(17) 0.0214(17) 0.0168(19) -0.0031(14) 0.0113(13) 0.0056(13)
N2 0.0244(17) 0.0212(15) 0.0101(17) -0.0033(13) 0.0103(13) 0.0032(13)
C1 0.021(2) 0.025(2) 0.022(3) -0.0017(19) 0.0098(18) 0.0088(18)
C2 0.024(2) 0.029(2) 0.020(3) -0.0015(19) 0.0076(18) 0.0078(19)
C3 0.028(2) 0.025(2) 0.011(2) -0.0063(18) 0.0072(18) 0.0067(19)
C4 0.022(2) 0.022(2) 0.014(2) -0.0032(18) 0.0100(18) 0.0046(17)
C5 0.030(2) 0.024(2) 0.013(2) -0.0041(17) 0.0087(17) 0.0058(18)
C6 0.036(2) 0.030(2) 0.013(2) -0.0023(18) 0.0091(19) 0.0106(19)
C7 0.029(2) 0.027(2) 0.016(2) -0.0013(18) 0.0092(18) 0.0087(18)
C8 0.025(2) 0.0180(19) 0.013(2) -0.0056(16) 0.0119(17) 0.0068(16)
C9 0.0216(19) 0.0199(19) 0.015(2) -0.0021(16) 0.0106(16) 0.0029(15)
C10 0.025(2) 0.019(2) 0.008(2) -0.0033(16) 0.0091(16) 0.0063(16)
C11 0.023(2) 0.021(2) 0.014(2) -0.0046(16) 0.0087(16) 0.0053(16)
C12 0.0229(19) 0.0205(19) 0.014(2) -0.0047(16) 0.0107(15) 0.0068(16)
C13 0.0224(17) 0.0238(18) 0.019(2) -0.0008(16) 0.0136(15) 0.0029(14)
C14 0.0241(16) 0.0214(18) 0.019(2) -0.0041(15) 0.0113(14) -0.0004(13)
C15 0.0273(19) 0.0207(17) 0.025(2) -0.0049(15) 0.0166(16) -0.0011(15)
C16 0.0265(19) 0.0160(15) 0.036(2) -0.0005(16) 0.0149(16) 0.0035(15)
C17 0.0238(19) 0.0256(19) 0.026(2) 0.0076(16) 0.0130(15) -0.0002(15)
C18 0.030(3) 0.034(3) 0.078(6) 0.012(3) 0.023(3) 0.011(2)
C19 0.032(3) 0.055(4) 0.031(3) 0.018(3) 0.008(2) 0.000(3)
C20 0.029(3) 0.038(3) 0.029(3) -0.001(2) 0.019(2) 0.006(2)
C21 0.031(3) 0.042(3) 0.023(3) 0.004(2) 0.004(2) -0.002(2)
C22 0.050(4) 0.030(3) 0.037(4) -0.014(3) 0.027(3) 0.002(3)
Cl1C 0.0385(7) 0.0591(9) 0.0259(8) 0.0005(7) 0.0081(6) 0.0083(7)
Cl2C 0.0445(7) 0.0371(7) 0.0370(8) 0.0069(6) 0.0192(6) 0.0120(6)
C1C 0.041(3) 0.026(3) 0.032(3) -0.001(2) 0.010(2) -0.002(2)

loop_
_atom_type_symbol
_atom_type_description
_atom_type_scat_dispersion_real
_atom_type_scat_dispersion_imag
_atom_type_scat_source
C C 0.0033 0.0016 'International Tables Vol C Tables 4.2.6.8 and 6.1.1.4'
H H 0.0000 0.0000 'International Tables Vol C Tables 4.2.6.8 and 6.1.1.4'
N N 0.0061 0.0033 'International Tables Vol C Tables 4.2.6.8 and 6.1.1.4'
Cl Cl 0.1484 0.1585 'International Tables Vol C Tables 4.2.6.8 and 6.1.1.4'
Ir Ir -1.4442 7.9887 'International Tables Vol C Tables 4.2.6.8 and 6.1.1.4'

loop_
_geom_angle_atom_site_label_1
_geom_angle_atom_site_label_2
_geom_angle_atom_site_label_3
_geom_angle
_geom_angle_site_symmetry_1
_geom_angle_site_symmetry_3
N1 Ir1 N2 83.50(16) . .
N1 Ir1 C13 111.95(18) . .
N2 Ir1 C13 99.41(18) . .
N1 Ir1 C16 111.37(19) . .
N2 Ir1 C16 161.6(2) . .
C13 Ir1 C16 65.54(19) . .
N1 Ir1 C17 94.07(19) . .
N2 Ir1 C17 133.53(19) . .
C13 Ir1 C17 39.04(19) . .
C16 Ir1 C17 38.5(2) . .
N1 Ir1 C14 151.24(18) . .
N2 Ir1 C14 96.88(18) . .
C13 Ir1 C14 39.45(19) . .
C16 Ir1 C14 64.8(2) . .
C17 Ir1 C14 64.85(19) . .
N1 Ir1 C15 149.97(19) . .
N2 Ir1 C15 126.43(19) . .
C13 Ir1 C15 65.28(19) . .
C16 Ir1 C15 38.9(2) . .
C17 Ir1 C15 64.5(2) . .
C14 Ir1 C15 38.10(19) . .
N1 Ir1 Cl1 88.28(12) . .
N2 Ir1 Cl1 90.42(12) . .
C13 Ir1 Cl1 158.27(15) . .
C16 Ir1 Cl1 100.49(15) . .
C17 Ir1 Cl1 136.01(16) . .
C14 Ir1 Cl1 120.44(14) . .
C15 Ir1 Cl1 93.29(14) . .
C1 N1 C4 107.3(4) . .
C1 N1 Ir1 124.4(3) . .
C4 N1 Ir1 125.2(3) . .
C5 N2 C8 107.0(4) . .
C5 N2 Ir1 125.9(3) . .
C8 N2 Ir1 125.3(3) . .
N1 C1 C2 110.9(4) . .
C3 C2 C1 106.1(4) . .
C2 C3 C4 107.1(5) . .
N1 C4 C9 123.5(4) . .
N1 C4 C3 108.5(4) . .
C9 C4 C3 127.6(5) . .
N2 C5 C6 110.8(5) . .
C7 C6 C5 107.2(5) . .
C6 C7 C8 107.1(5) . .
C9 C8 N2 123.6(4) . .
C9 C8 C7 127.8(4) . .
N2 C8 C7 108.0(4) . .
C8 C9 C4 124.0(5) . .
C8 C9 C10 117.4(4) . .
C4 C9 C10 118.5(4) . .
C12 C10 C11 118.3(4) 2 .
C12 C10 C9 122.2(4) 2 .
C11 C10 C9 119.5(4) . .
C12 C11 C10 120.7(4) . .
C11 C12 C10 121.0(4) . 2
C17 C13 C14 107.3(4) . .
C17 C13 C20 127.0(5) . .
C14 C13 C20 125.2(5) . .
C17 C13 Ir1 71.8(3) . .
C14 C13 Ir1 72.0(3) . .
C20 C13 Ir1 127.4(4) . .
C15 C14 C13 107.9(4) . .
C15 C14 C21 126.4(5) . .
C13 C14 C21 125.6(5) . .
C15 C14 Ir1 71.0(3) . .
C13 C14 Ir1 68.6(3) . .
C21 C14 Ir1 128.2(4) . .
C14 C15 C16 108.3(5) . .
C14 C15 C22 126.9(6) . .
C16 C15 C22 124.7(5) . .
C14 C15 Ir1 70.9(3) . .
C16 C15 Ir1 69.8(3) . .
C22 C15 Ir1 126.0(4) . .
C17 C16 C15 107.8(5) . .
C17 C16 C18 127.8(6) . .
C15 C16 C18 124.2(6) . .
C17 C16 Ir1 71.0(3) . .
C15 C16 Ir1 71.3(3) . .
C18 C16 Ir1 127.1(4) . .
C16 C17 C13 108.5(5) . .
C16 C17 C19 126.4(5) . .
C13 C17 C19 125.0(5) . .
C16 C17 Ir1 70.5(3) . .
C13 C17 Ir1 69.2(3) . .
C19 C17 Ir1 125.3(4) . .
Cl1C C1C Cl2C 110.8(3) . .

loop_
_geom_bond_atom_site_label_1
_geom_bond_atom_site_label_2
_geom_bond_distance
_geom_bond_site_symmetry_2
Ir1 N1 2.069(4) .
Ir1 N2 2.070(4) .
Ir1 C13 2.133(5) .
Ir1 C16 2.160(5) .
Ir1 C17 2.167(5) .
Ir1 C14 2.178(5) .
Ir1 C15 2.180(5) .
Ir1 Cl1 2.4097(13) .
N1 C1 1.344(6) .
N1 C4 1.387(6) .
N2 C5 1.340(6) .
N2 C8 1.406(6) .
C1 C2 1.408(7) .
C2 C3 1.391(7) .
C3 C4 1.418(7) .
C4 C9 1.412(7) .
C5 C6 1.406(7) .
C6 C7 1.374(7) .
C7 C8 1.422(7) .
C8 C9 1.402(7) .
C9 C10 1.486(7) .
C10 C12 1.395(6) 2
C10 C11 1.408(6) .
C11 C12 1.393(7) .
C12 C10 1.395(6) 2
C13 C17 1.437(7) .
C13 C14 1.456(7) .
C13 C20 1.501(7) .
C14 C15 1.422(7) .
C14 C21 1.494(8) .
C15 C16 1.446(8) .
C15 C22 1.489(9) .
C16 C17 1.426(8) .
C16 C18 1.499(8) .
C17 C19 1.479(8) .
Cl1C C1C 1.760(6) .
Cl2C C1C 1.764(6) .
